data_7701859
loop_
_publ_author_name
'Greenacre, Victoria K.'
'King, Rhys P.'
'Levason, William'
'Reid, Gillian'

_publ_section_title
;
 Neutral and cationic phosphine and arsine complexes of tin(iv) halides:
 synthesis, properties, structures and anion influence
;
_journal_name_full 'Dalton Transactions'
_journal_paper_doi 10.1039/C9DT03683K
_journal_year 2019
_chemical_formula_moiety 'C6 H15 As Cl5 Sn, C6 H15 As Cl'
_chemical_formula_sum 'C12 H30 As2 Cl6 Sn'
_chemical_formula_weight 655.59
_space_group_crystal_system monoclinic
_space_group_IT_number 14
_space_group_name_Hall '-P 2ybc'
_space_group_name_H-M_alt 'P 1 21/c 1'
_atom_sites_solution_hydrogens geom
_atom_sites_solution_primary dual
_audit_creation_date 2019-01-16
_audit_creation_method
;
Olex2 1.2
(compiled 2018.05.29 svn.r3508 for OlexSys, GUI svn.r5506)
;
_audit_update_record
;
2019-05-16 deposited with the CCDC.	2019-10-02 downloaded from the CCDC.
;
_cell_angle_alpha 90
_cell_angle_beta 92.168(3)
_cell_angle_gamma 90
_cell_formula_units_Z 4
_cell_length_a 11.6759(3)
_cell_length_b 10.3481(2)
_cell_length_c 19.4678(5)
_cell_measurement_reflns_used 7700
_cell_measurement_temperature 99.99(10)
_cell_measurement_theta_max 28.6370
_cell_measurement_theta_min 3.3730
_cell_volume 2350.48(10)
_computing_cell_refinement 'CrysAlisPro 1.171.39.46b (Rigaku OD, 2018)'
_computing_data_collection 'CrysAlisPro 1.171.39.46b (Rigaku OD, 2018)'
_computing_data_reduction 'CrysAlisPro 1.171.39.46b (Rigaku OD, 2018)'
_computing_molecular_graphics 'Olex2 (Dolomanov et al., 2009)'
_computing_publication_material 'Olex2 (Dolomanov et al., 2009)'
_computing_structure_refinement 'ShelXL (Sheldrick, 2015)'
_computing_structure_solution 'ShelXT (Sheldrick, 2015)'
_diffrn_ambient_environment N~2~
_diffrn_ambient_temperature 99.99(10)
_diffrn_detector 'CCD plate'
_diffrn_measured_fraction_theta_full 0.998
_diffrn_measured_fraction_theta_max 0.885
_diffrn_measurement_details
;
List of Runs (angles in degrees, time in seconds):

  # Type    Start    End  Width  t~exp~   \w     \q     \k     \f   Frames
#--------------------------------------------------------------------------
  1  \w   -104.00  22.00   1.00   10.42    --  -14.30 -60.00 120.00  126
  2  \w   -104.00  22.00   1.00   10.42    --  -14.30 -60.00 -90.00  126
  3  \w   -104.00 -79.00   1.00   10.42    --  -14.30 -60.00-180.00   25
;
_diffrn_measurement_device 'four-circle diffractometer'
_diffrn_measurement_device_type 'XtaLAB AFC12 (RCD3): Kappa single'
_diffrn_measurement_method '\w scans'
_diffrn_orient_matrix_type 'CrysAlisPro convention (1999,Acta A55,543-557)'
_diffrn_orient_matrix_UB_11 -0.0589013000
_diffrn_orient_matrix_UB_12 0.0059545000
_diffrn_orient_matrix_UB_13 0.0070247000
_diffrn_orient_matrix_UB_21 -0.0112581000
_diffrn_orient_matrix_UB_22 -0.0598540000
_diffrn_orient_matrix_UB_23 -0.0166738000
_diffrn_orient_matrix_UB_31 0.0098204000
_diffrn_orient_matrix_UB_32 -0.0328494000
_diffrn_orient_matrix_UB_33 0.0316788000
_diffrn_radiation_monochromator mirror
_diffrn_radiation_probe x-ray
_diffrn_radiation_type MoK\a
_diffrn_radiation_wavelength 0.71073
_diffrn_reflns_av_R_equivalents 0.0308
_diffrn_reflns_av_unetI/netI 0.0349
_diffrn_reflns_Laue_measured_fraction_full 0.998
_diffrn_reflns_Laue_measured_fraction_max 0.885
_diffrn_reflns_limit_h_max 15
_diffrn_reflns_limit_h_min -15
_diffrn_reflns_limit_k_max 13
_diffrn_reflns_limit_k_min -13
_diffrn_reflns_limit_l_max 20
_diffrn_reflns_limit_l_min -25
_diffrn_reflns_number 14864
_diffrn_reflns_point_group_measured_fraction_full 0.998
_diffrn_reflns_point_group_measured_fraction_max 0.885
_diffrn_reflns_theta_full 25.242
_diffrn_reflns_theta_max 28.743
_diffrn_reflns_theta_min 3.322
_diffrn_source 'Rotating-anode X-ray tube'
_diffrn_source_type 'Rigaku (Mo) X-ray Source'
_exptl_absorpt_coefficient_mu 4.556
_exptl_absorpt_correction_T_max 1.00000
_exptl_absorpt_correction_T_min 0.74089
_exptl_absorpt_correction_type multi-scan
_exptl_absorpt_process_details
;
CrysAlisPro 1.171.39.46b (Rigaku Oxford Diffraction, 2018)
Empirical absorption correction using spherical harmonics,
 implemented in SCALE3 ABSPACK scaling algorithm.
;
_exptl_crystal_colour 'clear light colourless'
_exptl_crystal_colour_lustre clear
_exptl_crystal_colour_modifier light
_exptl_crystal_colour_primary colourless
_exptl_crystal_density_diffrn 1.853
_exptl_crystal_description block
_exptl_crystal_F_000 1280
_exptl_crystal_size_max 0.1
_exptl_crystal_size_mid 0.05
_exptl_crystal_size_min 0.03
_refine_diff_density_max 1.274
_refine_diff_density_min -1.072
_refine_diff_density_rms 0.122
_refine_ls_extinction_method none
_refine_ls_goodness_of_fit_ref 0.922
_refine_ls_hydrogen_treatment constr
_refine_ls_matrix_type full
_refine_ls_number_parameters 196
_refine_ls_number_reflns 5392
_refine_ls_number_restraints 0
_refine_ls_restrained_S_all 0.922
_refine_ls_R_factor_all 0.0412
_refine_ls_R_factor_gt 0.0340
_refine_ls_shift/su_max 0.001
_refine_ls_shift/su_mean 0.000
_refine_ls_structure_factor_coef Fsqd
_refine_ls_weighting_details 'w=1/[\s^2^(Fo^2^)+(0.1000P)^2^] where P=(Fo^2^+2Fc^2^)/3'
_refine_ls_weighting_scheme calc
_refine_ls_wR_factor_gt 0.1191
_refine_ls_wR_factor_ref 0.1248
_reflns_Friedel_coverage 0.000
_reflns_number_gt 4714
_reflns_number_total 5392
_reflns_threshold_expression 'I > 2\s(I)'
_cod_data_source_file c9dt03683k2.cif
_cod_data_source_block (aset3sncl5)(claset3)
_cod_database_code 7701859
_shelx_shelxl_version_number 2017/1
_chemical_oxdiff_formula 'Sn Cl7 As2 C16 H30 Al '
_shelx_space_group_comment
;
The symmetry employed for this shelxl refinement is uniquely defined
by the following loop, which should always be used as a source of
symmetry information in preference to the above space-group names.
They are only intended as comments.
;
_shelx_estimated_absorpt_t_max 0.875
_shelx_estimated_absorpt_t_min 0.659
_reflns_odcompleteness_completeness 99.41
_reflns_odcompleteness_iscentric 1
_reflns_odcompleteness_theta 26.32
_olex2_refinement_description
;
1. Fixed Uiso
 At 1.2 times of:
  All C(H,H) groups
 At 1.5 times of:
  All C(H,H,H) groups
2.a Secondary CH2 refined with riding coordinates:
 C7(H7A,H7B), C11(H11A,H11B), C1(H1A,H1B), C3(H3A,H3B), C5(H5A,H5B), C9(H9A,H9B)
2.b Idealised Me refined as rotating group:
 C8(H8A,H8B,H8C), C12(H12A,H12B,H12C), C10(H10A,H10B,H10C), C4(H4A,H4B,H4C),
 C2(H2A,H2B,H2C), C6(H6A,H6B,H6C)
;
_olex2_submission_special_instructions 'No special instructions were received'
_oxdiff_exptl_absorpt_empirical_details
;
Empirical correction (ABSPACK) includes:
- Absorption correction using spherical harmonics
- Frame scaling
;
_oxdiff_exptl_absorpt_empirical_full_max 5.126
_oxdiff_exptl_absorpt_empirical_full_min 0.367

loop_
_space_group_symop_operation_xyz
'x, y, z'
'-x, y+1/2, -z+1/2'
'-x, -y, -z'
'x, -y-1/2, z-1/2'

loop_
_atom_site_label
_atom_site_type_symbol
_atom_site_fract_x
_atom_site_fract_y
_atom_site_fract_z
_atom_site_U_iso_or_equiv
_atom_site_adp_type
_atom_site_occupancy
_atom_site_site_symmetry_order
_atom_site_calc_flag
_atom_site_refinement_flags_posn
Sn1 Sn 0.24783(2) 0.24170(2) 0.35392(2) 0.01475(10) Uani 1 1 d .
As2 As 1.01866(3) 0.25340(3) 0.62387(2) 0.01663(13) Uani 1 1 d .
As1 As 0.47496(3) 0.25162(3) 0.37473(2) 0.01839(13) Uani 1 1 d .
Cl3 Cl 0.28257(7) 0.10674(8) 0.25372(4) 0.0207(2) Uani 1 1 d .
Cl4 Cl 0.25718(8) 0.05541(8) 0.42994(4) 0.0236(2) Uani 1 1 d .
Cl2 Cl 0.24855(7) 0.42930(8) 0.27830(4) 0.0218(2) Uani 1 1 d .
Cl1 Cl 0.04527(7) 0.21474(9) 0.33640(5) 0.0239(2) Uani 1 1 d .
Cl5 Cl 0.22954(7) 0.38717(8) 0.45057(4) 0.0232(2) Uani 1 1 d .
Cl6 Cl 0.93224(10) 0.25238(8) 0.52612(5) 0.0287(2) Uani 1 1 d .
C7 C 1.0292(3) 0.4309(3) 0.65033(17) 0.0192(7) Uani 1 1 d .
H7A H 0.953942 0.470420 0.645701 0.023 Uiso 1 1 calc R
H7B H 1.054773 0.436564 0.698221 0.023 Uiso 1 1 calc R
C11 C 0.9253(3) 0.1520(3) 0.68204(17) 0.0218(7) Uani 1 1 d .
H11A H 0.906099 0.071086 0.659261 0.026 Uiso 1 1 calc R
H11B H 0.968391 0.132099 0.724303 0.026 Uiso 1 1 calc R
C1 C 0.5475(3) 0.4089(4) 0.3436(2) 0.0259(8) Uani 1 1 d .
H1A H 0.630063 0.398364 0.347780 0.031 Uiso 1 1 calc R
H1B H 0.527038 0.421874 0.295357 0.031 Uiso 1 1 calc R
C3 C 0.5600(3) 0.1161(4) 0.32961(19) 0.0257(8) Uani 1 1 d .
H3A H 0.540202 0.117919 0.280772 0.031 Uiso 1 1 calc R
H3B H 0.641260 0.134309 0.335300 0.031 Uiso 1 1 calc R
C8 C 1.1122(3) 0.5042(3) 0.60632(18) 0.0234(8) Uani 1 1 d .
H8A H 1.085882 0.500647 0.559039 0.035 Uiso 1 1 calc GR
H8B H 1.186828 0.465616 0.611105 0.035 Uiso 1 1 calc GR
H8C H 1.116274 0.592706 0.621033 0.035 Uiso 1 1 calc GR
C5 C 0.5170(4) 0.2365(4) 0.4719(2) 0.0272(9) Uani 1 1 d .
H5A H 0.472093 0.298175 0.497099 0.033 Uiso 1 1 calc R
H5B H 0.496472 0.150742 0.487308 0.033 Uiso 1 1 calc R
C12 C 0.8155(4) 0.2222(4) 0.6991(2) 0.0315(10) Uani 1 1 d .
H12A H 0.774251 0.245342 0.657345 0.047 Uiso 1 1 calc GR
H12B H 0.834124 0.299000 0.724911 0.047 Uiso 1 1 calc GR
H12C H 0.768835 0.166680 0.725966 0.047 Uiso 1 1 calc GR
C9 C 1.1626(3) 0.1743(3) 0.60726(17) 0.0206(7) Uani 1 1 d .
H9A H 1.194956 0.213171 0.566991 0.025 Uiso 1 1 calc R
H9B H 1.215137 0.189804 0.646184 0.025 Uiso 1 1 calc R
C10 C 1.1495(3) 0.0299(3) 0.59605(19) 0.0248(8) Uani 1 1 d .
H10A H 1.088866 0.014063 0.562444 0.037 Uiso 1 1 calc GR
H10B H 1.131586 -0.010945 0.638595 0.037 Uiso 1 1 calc GR
H10C H 1.219929 -0.004901 0.580011 0.037 Uiso 1 1 calc GR
C4 C 0.5371(3) -0.0182(4) 0.3569(2) 0.0315(9) Uani 1 1 d .
H4A H 0.581448 -0.080078 0.332470 0.047 Uiso 1 1 calc GR
H4B H 0.457115 -0.038018 0.350436 0.047 Uiso 1 1 calc GR
H4C H 0.558366 -0.021683 0.404951 0.047 Uiso 1 1 calc GR
C2 C 0.5139(4) 0.5278(4) 0.3834(2) 0.0338(10) Uani 1 1 d .
H2A H 0.552990 0.601861 0.366091 0.051 Uiso 1 1 calc GR
H2B H 0.534893 0.516194 0.431204 0.051 Uiso 1 1 calc GR
H2C H 0.432646 0.540612 0.378279 0.051 Uiso 1 1 calc GR
C6 C 0.6429(4) 0.2593(3) 0.4899(3) 0.0351(11) Uani 1 1 d .
H6A H 0.688662 0.204514 0.462130 0.053 Uiso 1 1 calc GR
H6B H 0.658129 0.239565 0.537611 0.053 Uiso 1 1 calc GR
H6C H 0.661594 0.348050 0.481521 0.053 Uiso 1 1 calc GR

loop_
_atom_site_aniso_label
_atom_site_aniso_U_11
_atom_site_aniso_U_22
_atom_site_aniso_U_33
_atom_site_aniso_U_23
_atom_site_aniso_U_13
_atom_site_aniso_U_12
Sn1 0.01614(16) 0.01278(16) 0.01542(16) -0.00075(8) 0.00194(11) 0.00038(8)
As2 0.0197(2) 0.0129(2) 0.0171(2) 0.00014(11) -0.00184(17) 0.00071(13)
As1 0.0181(2) 0.0179(2) 0.0192(2) -0.00076(12) 0.00093(17) -0.00178(13)
Cl3 0.0220(4) 0.0201(5) 0.0200(4) -0.0057(3) -0.0006(3) 0.0026(3)
Cl4 0.0302(5) 0.0175(4) 0.0232(4) 0.0043(3) 0.0011(3) -0.0019(4)
Cl2 0.0271(4) 0.0174(4) 0.0209(4) 0.0038(3) 0.0030(3) 0.0034(4)
Cl1 0.0172(4) 0.0229(5) 0.0317(5) -0.0020(4) 0.0026(4) 0.0006(4)
Cl5 0.0290(5) 0.0208(5) 0.0203(4) -0.0062(3) 0.0062(3) 0.0001(4)
Cl6 0.0350(6) 0.0268(5) 0.0233(5) 0.0016(3) -0.0121(4) -0.0013(4)
C7 0.0214(17) 0.0145(17) 0.0218(17) -0.0018(13) 0.0007(14) 0.0021(14)
C11 0.0239(17) 0.0162(17) 0.0254(18) 0.0045(14) 0.0040(14) -0.0019(15)
C1 0.0248(19) 0.023(2) 0.030(2) 0.0050(16) 0.0052(15) -0.0056(16)
C3 0.0217(18) 0.027(2) 0.029(2) -0.0035(16) 0.0017(15) 0.0031(16)
C8 0.0260(19) 0.0191(19) 0.0254(18) 0.0000(14) 0.0047(15) -0.0008(16)
C5 0.031(2) 0.031(2) 0.019(2) -0.0018(14) -0.0029(17) -0.0015(16)
C12 0.026(2) 0.0221(19) 0.047(3) -0.0015(18) 0.0071(19) -0.0010(17)
C9 0.0202(16) 0.0212(18) 0.0204(17) -0.0012(14) 0.0008(13) 0.0019(15)
C10 0.0287(19) 0.0198(19) 0.0263(19) -0.0029(15) 0.0037(15) 0.0060(16)
C4 0.033(2) 0.024(2) 0.038(2) -0.0008(17) 0.0074(18) 0.0034(18)
C2 0.039(2) 0.023(2) 0.039(2) -0.0043(17) 0.0058(19) -0.0090(19)
C6 0.033(3) 0.034(3) 0.038(3) -0.0080(17) -0.010(2) 0.0013(17)

loop_
_atom_type_symbol
_atom_type_description
_atom_type_scat_dispersion_real
_atom_type_scat_dispersion_imag
_atom_type_scat_source
C C 0.0033 0.0016 'International Tables Vol C Tables 4.2.6.8 and 6.1.1.4'
H H 0.0000 0.0000 'International Tables Vol C Tables 4.2.6.8 and 6.1.1.4'
As As 0.0499 2.0058 'International Tables Vol C Tables 4.2.6.8 and 6.1.1.4'
Cl Cl 0.1484 0.1585 'International Tables Vol C Tables 4.2.6.8 and 6.1.1.4'
Sn Sn -0.6537 1.4246 'International Tables Vol C Tables 4.2.6.8 and 6.1.1.4'

loop_
_geom_angle_atom_site_label_1
_geom_angle_atom_site_label_2
_geom_angle_atom_site_label_3
_geom_angle
Cl3 Sn1 As1 87.09(2)
Cl4 Sn1 As1 85.21(2)
Cl4 Sn1 Cl3 91.59(3)
Cl4 Sn1 Cl2 177.22(3)
Cl2 Sn1 As1 92.00(2)
Cl2 Sn1 Cl3 88.20(3)
Cl1 Sn1 As1 175.48(2)
Cl1 Sn1 Cl3 90.72(3)
Cl1 Sn1 Cl4 90.90(3)
Cl1 Sn1 Cl2 91.88(3)
Cl1 Sn1 Cl5 93.86(3)
Cl5 Sn1 As1 88.54(2)
Cl5 Sn1 Cl3 174.53(3)
Cl5 Sn1 Cl4 91.32(3)
Cl5 Sn1 Cl2 88.66(3)
C7 As2 Cl6 105.69(11)
C7 As2 C11 113.56(14)
C11 As2 Cl6 105.43(11)
C9 As2 Cl6 103.77(11)
C9 As2 C7 114.20(14)
C9 As2 C11 112.97(15)
C1 As1 Sn1 115.31(12)
C1 As1 C3 103.11(16)
C1 As1 C5 105.91(17)
C3 As1 Sn1 115.11(12)
C5 As1 Sn1 110.94(14)
C5 As1 C3 105.52(17)
As2 C7 H7A 109.4
As2 C7 H7B 109.4
H7A C7 H7B 108.0
C8 C7 As2 111.3(2)
C8 C7 H7A 109.4
C8 C7 H7B 109.4
As2 C11 H11A 109.3
As2 C11 H11B 109.3
H11A C11 H11B 107.9
C12 C11 As2 111.8(2)
C12 C11 H11A 109.3
C12 C11 H11B 109.3
As1 C1 H1A 108.9
As1 C1 H1B 108.9
H1A C1 H1B 107.7
C2 C1 As1 113.4(2)
C2 C1 H1A 108.9
C2 C1 H1B 108.9
As1 C3 H3A 108.8
As1 C3 H3B 108.8
H3A C3 H3B 107.7
C4 C3 As1 113.8(2)
C4 C3 H3A 108.8
C4 C3 H3B 108.8
C7 C8 H8A 109.5
C7 C8 H8B 109.5
C7 C8 H8C 109.5
H8A C8 H8B 109.5
H8A C8 H8C 109.5
H8B C8 H8C 109.5
As1 C5 H5A 108.6
As1 C5 H5B 108.6
H5A C5 H5B 107.5
C6 C5 As1 114.8(3)
C6 C5 H5A 108.6
C6 C5 H5B 108.6
C11 C12 H12A 109.5
C11 C12 H12B 109.5
C11 C12 H12C 109.5
H12A C12 H12B 109.5
H12A C12 H12C 109.5
H12B C12 H12C 109.5
As2 C9 H9A 109.4
As2 C9 H9B 109.4
H9A C9 H9B 108.0
C10 C9 As2 111.2(2)
C10 C9 H9A 109.4
C10 C9 H9B 109.4
C9 C10 H10A 109.5
C9 C10 H10B 109.5
C9 C10 H10C 109.5
H10A C10 H10B 109.5
H10A C10 H10C 109.5
H10B C10 H10C 109.5
C3 C4 H4A 109.5
C3 C4 H4B 109.5
C3 C4 H4C 109.5
H4A C4 H4B 109.5
H4A C4 H4C 109.5
H4B C4 H4C 109.5
C1 C2 H2A 109.5
C1 C2 H2B 109.5
C1 C2 H2C 109.5
H2A C2 H2B 109.5
H2A C2 H2C 109.5
H2B C2 H2C 109.5
C5 C6 H6A 109.5
C5 C6 H6B 109.5
C5 C6 H6C 109.5
H6A C6 H6B 109.5
H6A C6 H6C 109.5
H6B C6 H6C 109.5

loop_
_geom_bond_atom_site_label_1
_geom_bond_atom_site_label_2
_geom_bond_distance
Sn1 As1 2.6696(5)
Sn1 Cl3 2.4453(8)
Sn1 Cl4 2.4304(9)
Sn1 Cl2 2.4365(8)
Sn1 Cl1 2.3930(9)
Sn1 Cl5 2.4254(8)
As2 Cl6 2.1200(11)
As2 C7 1.910(3)
As2 C11 1.914(3)
As2 C9 1.908(3)
As1 C1 1.942(4)
As1 C3 1.946(4)
As1 C5 1.943(4)
C7 H7A 0.9700
C7 H7B 0.9700
C7 C8 1.521(4)
C11 H11A 0.9700
C11 H11B 0.9700
C11 C12 1.522(5)
C1 H1A 0.9700
C1 H1B 0.9700
C1 C2 1.514(5)
C3 H3A 0.9700
C3 H3B 0.9700
C3 C4 1.515(5)
C8 H8A 0.9600
C8 H8B 0.9600
C8 H8C 0.9600
C5 H5A 0.9700
C5 H5B 0.9700
C5 C6 1.517(6)
C12 H12A 0.9600
C12 H12B 0.9600
C12 H12C 0.9600
C9 H9A 0.9700
C9 H9B 0.9700
C9 C10 1.518(5)
C10 H10A 0.9600
C10 H10B 0.9600
C10 H10C 0.9600
C4 H4A 0.9600
C4 H4B 0.9600
C4 H4C 0.9600
C2 H2A 0.9600
C2 H2B 0.9600
C2 H2C 0.9600
C6 H6A 0.9600
C6 H6B 0.9600
C6 H6C 0.9600
